data_7127168
loop_
_publ_author_name
'Prodius, Denis'
'Klocke, Matthew'
'Smetana, Volodymyr'
'Alammar, Tarek'
'Perez Garcia, Marilu'
'Windus, Theresa L.'
'Nlebedim, Ikenna C.'
'Mudring, Anja-Verena'

_publ_section_title
;
 Rationally designed rare earth separation by selective oxalate
 solubilization.
;
_journal_issue 77
_journal_name_full 'Chemical communications (Cambridge, England)'
_journal_page_first 11386
_journal_page_last 11389
_journal_paper_doi 10.1039/d0cc02270e
_journal_volume 56
_journal_year 2020
_chemical_formula_sum 'C2.25 H2.25 Ho0.25 N0.5 O2.5'
_chemical_formula_weight 117.53
_space_group_crystal_system monoclinic
_space_group_IT_number 14
_space_group_name_Hall '-P 2yn'
_space_group_name_H-M_alt 'P 1 21/n 1'
_atom_sites_solution_hydrogens geom
_audit_creation_method SHELXL-2014/6
_audit_update_record
;
2019-02-19 deposited with the CCDC.	2020-08-18 downloaded from the CCDC.
;
_cell_angle_alpha 90
_cell_angle_beta 96.4750(10)
_cell_angle_gamma 90
_cell_formula_units_Z 16
_cell_length_a 9.6712(2)
_cell_length_b 11.3857(3)
_cell_length_c 12.6870(3)
_cell_measurement_reflns_used 27996
_cell_measurement_temperature 296(2)
_cell_measurement_theta_max 36.693
_cell_measurement_theta_min 2.410
_cell_volume 1388.10(6)
_computing_structure_refinement 'SHELXL-2014/6 (Sheldrick, 2014)'
_diffrn_ambient_temperature 296(2)
_diffrn_measured_fraction_theta_full 1.000
_diffrn_measured_fraction_theta_max 0.950
_diffrn_measurement_device_type 'Bruker CCD'
_diffrn_radiation_type MoK\a
_diffrn_radiation_wavelength 0.71073
_diffrn_reflns_av_R_equivalents 0.0564
_diffrn_reflns_av_unetI/netI 0.0538
_diffrn_reflns_Laue_measured_fraction_full 1.000
_diffrn_reflns_Laue_measured_fraction_max 0.950
_diffrn_reflns_limit_h_max 16
_diffrn_reflns_limit_h_min -14
_diffrn_reflns_limit_k_max 19
_diffrn_reflns_limit_k_min -18
_diffrn_reflns_limit_l_max 20
_diffrn_reflns_limit_l_min -21
_diffrn_reflns_number 27996
_diffrn_reflns_point_group_measured_fraction_full 1.000
_diffrn_reflns_point_group_measured_fraction_max 0.950
_diffrn_reflns_theta_full 25.250
_diffrn_reflns_theta_max 36.693
_diffrn_reflns_theta_min 2.410
_exptl_absorpt_coefficient_mu 5.756
_exptl_absorpt_correction_T_max 0.9
_exptl_absorpt_correction_T_min 0.7
_exptl_absorpt_correction_type empirical
_exptl_absorpt_process_details 'Blessing, 1995'
_exptl_crystal_density_diffrn 2.250
_exptl_crystal_description block
_exptl_crystal_F_000 896
_exptl_crystal_size_max 0.200
_exptl_crystal_size_mid 0.200
_exptl_crystal_size_min 0.100
_refine_diff_density_max 2.685
_refine_diff_density_min -2.200
_refine_diff_density_rms 0.235
_refine_ls_extinction_method none
_refine_ls_goodness_of_fit_ref 0.999
_refine_ls_hydrogen_treatment constr
_refine_ls_matrix_type full
_refine_ls_number_parameters 187
_refine_ls_number_reflns 6566
_refine_ls_number_restraints 0
_refine_ls_restrained_S_all 0.999
_refine_ls_R_factor_all 0.0656
_refine_ls_R_factor_gt 0.0411
_refine_ls_shift/su_max 0.001
_refine_ls_shift/su_mean 0.000
_refine_ls_structure_factor_coef Fsqd
_refine_ls_weighting_details 'w=1/[\s^2^(Fo^2^)+(0.0473P)^2^+3.6565P] where P=(Fo^2^+2Fc^2^)/3'
_refine_ls_weighting_scheme calc
_refine_ls_wR_factor_gt 0.0933
_refine_ls_wR_factor_ref 0.1051
_reflns_Friedel_coverage 0.000
_reflns_number_gt 4783
_reflns_number_total 6566
_reflns_threshold_expression 'I > 2\s(I)'
_cod_data_source_file d0cc02270e2.cif
_cod_data_source_block 820hoeim2
_cod_depositor_comments 'Adding full bibliography for 7127165--7127177.cif.'
_cod_original_sg_symbol_H-M 'P 21/n'
_cod_original_formula_sum 'C2.25 H2.25 Ho0.25 N0.50 O2.50'
_cod_database_code 7127168
_shelx_space_group_comment
;
The symmetry employed for this shelxl refinement is uniquely defined
by the following loop, which should always be used as a source of
symmetry information in preference to the above space-group names.
They are only intended as comments.
;
_shelx_estimated_absorpt_t_min 0.392
_shelx_estimated_absorpt_t_max 0.597
_shelxl_version_number 2014/6

loop_
_space_group_symop_operation_xyz
'x, y, z'
'-x+1/2, y+1/2, -z+1/2'
'-x, -y, -z'
'x-1/2, -y-1/2, z-1/2'

loop_
_atom_site_label
_atom_site_type_symbol
_atom_site_fract_x
_atom_site_fract_y
_atom_site_fract_z
_atom_site_U_iso_or_equiv
_atom_site_adp_type
_atom_site_occupancy
_atom_site_site_symmetry_order
_atom_site_calc_flag
_atom_site_refinement_flags_posn
_atom_site_refinement_flags_adp
_atom_site_refinement_flags_occupancy
_atom_site_disorder_assembly
_atom_site_disorder_group
Ho1 Ho 0.77291(2) 0.47664(2) 0.15627(2) 0.01662(5) Uani 1 1 d . . . . .
N2 N 0.6727(10) 0.5228(7) 0.5433(6) 0.077(2) Uani 1 1 d . . . . .
H11 H 0.6679 0.5949 0.5230 0.093 Uiso 1 1 calc R U . . .
O2 O 0.8652(3) 0.6714(3) 0.1666(3) 0.0232(6) Uani 1 1 d . . . . .
C3 C 1.0584(5) 0.4872(4) 0.0452(4) 0.0218(7) Uani 1 1 d . . . . .
O4 O 1.0200(3) 0.4642(3) 0.1338(3) 0.0248(6) Uani 1 1 d . . . . .
O5 O 0.8404(3) 0.2737(3) 0.1437(2) 0.0233(6) Uani 1 1 d . . . . .
O6 O 0.8195(4) 0.5108(3) -0.0220(3) 0.0303(7) Uani 1 1 d . . . . .
O7 O 0.6607(3) 0.3528(3) 0.2716(3) 0.0240(6) Uani 1 1 d . . . . .
C8 C 0.7905(4) 0.1990(3) 0.2014(3) 0.0186(7) Uani 1 1 d . . . . .
O9 O 0.9382(4) 0.4618(3) 0.3243(3) 0.0305(7) Uani 1 1 d . . . . .
O10 O 0.6836(3) 0.5911(3) 0.2939(2) 0.0233(6) Uani 1 1 d . . . . .
O11 O 0.5938(4) 0.6065(3) 0.0753(3) 0.0284(7) Uani 1 1 d . . . . .
C12 C 0.8145(4) 0.7446(3) 0.2248(3) 0.0178(7) Uani 1 1 d . . . . .
C13 C 0.5022(4) 0.5669(4) 0.0082(3) 0.0226(8) Uani 1 1 d . . . . .
O14 O 0.5877(4) 0.3753(3) 0.0494(3) 0.0298(7) Uani 1 1 d . . . . .
C15 C 0.6759(11) 0.3345(9) 0.5361(6) 0.083(3) Uani 1 1 d . . . . .
H14 H 0.6788 0.2580 0.5107 0.100 Uiso 1 1 calc R U . . .
C20 C 0.6681(7) 0.4253(6) 0.4805(4) 0.0436(14) Uani 1 1 d . . . . .
H13 H 0.6603 0.4263 0.4068 0.052 Uiso 1 1 calc R U . . .
C25 C 0.6863(15) 0.4824(8) 0.6439(6) 0.090(4) Uani 1 1 d . . . . .
H12 H 0.6981 0.5272 0.7055 0.108 Uiso 1 1 calc R U . . .
O28 O 0.5218(6) 0.1410(4) 0.0371(4) 0.0558(13) Uani 1 1 d . . . . .
N1 N 0.6794(11) 0.3652(8) 0.6379(9) 0.115(2) Uani 1 1 d . . . . .
C31 C 0.6629(14) 0.2910(10) 0.7488(11) 0.115(2) Uani 1 1 d . . . . .
H18 H 0.6236 0.3373 0.8022 0.138 Uiso 1 1 calc R U . . .
H19 H 0.6129 0.2175 0.7366 0.138 Uiso 1 1 calc R U . . .
C32 C 0.7956(14) 0.2778(9) 0.7673(11) 0.115(2) Uani 1 1 d . . . . .
H15 H 0.8173 0.2344 0.8319 0.172 Uiso 1 1 calc R U . . .
H16 H 0.8290 0.2358 0.7097 0.172 Uiso 1 1 calc R U . . .
H17 H 0.8394 0.3535 0.7741 0.172 Uiso 1 1 calc R U . . .

loop_
_atom_site_aniso_label
_atom_site_aniso_U_11
_atom_site_aniso_U_22
_atom_site_aniso_U_33
_atom_site_aniso_U_23
_atom_site_aniso_U_13
_atom_site_aniso_U_12
Ho1 0.01969(9) 0.01309(7) 0.01711(8) 0.00061(6) 0.00223(6) 0.00023(7)
N2 0.110(7) 0.070(5) 0.054(4) 0.003(3) 0.022(4) -0.011(4)
O2 0.0255(16) 0.0164(12) 0.0291(16) -0.0028(11) 0.0094(12) -0.0014(11)
C3 0.027(2) 0.0180(16) 0.0215(18) -0.0007(14) 0.0054(15) -0.0009(15)
O4 0.0241(15) 0.0291(16) 0.0218(14) 0.0033(12) 0.0049(12) 0.0015(12)
O5 0.0299(17) 0.0162(12) 0.0251(15) 0.0047(11) 0.0089(12) 0.0022(12)
O6 0.0237(16) 0.043(2) 0.0250(16) 0.0019(14) 0.0045(12) -0.0006(14)
O7 0.0312(17) 0.0157(12) 0.0268(15) 0.0006(11) 0.0101(13) 0.0025(11)
C8 0.0180(18) 0.0167(16) 0.0206(18) -0.0015(14) -0.0004(14) 0.0013(13)
O9 0.0322(18) 0.0341(19) 0.0241(16) -0.0005(13) -0.0016(13) 0.0040(14)
O10 0.0299(16) 0.0155(13) 0.0253(15) 0.0021(11) 0.0059(12) -0.0024(11)
O11 0.0303(17) 0.0201(14) 0.0316(17) -0.0029(13) -0.0103(13) 0.0018(13)
C12 0.0193(18) 0.0145(15) 0.0193(17) 0.0019(13) 0.0007(13) -0.0021(13)
C13 0.023(2) 0.0191(16) 0.025(2) 0.0000(15) -0.0003(15) 0.0011(14)
O14 0.0306(18) 0.0192(14) 0.0363(18) 0.0037(13) -0.0103(14) 0.0007(13)
C15 0.120(8) 0.087(7) 0.040(4) -0.033(4) -0.002(4) -0.030(6)
C20 0.057(4) 0.057(4) 0.017(2) -0.006(2) 0.007(2) -0.007(3)
C25 0.183(12) 0.057(5) 0.032(3) -0.007(3) 0.022(5) -0.041(6)
O28 0.083(4) 0.028(2) 0.051(3) 0.0052(19) -0.015(2) -0.007(2)
N1 0.129(6) 0.060(3) 0.152(6) 0.016(4) -0.002(5) -0.031(4)
C31 0.129(6) 0.060(3) 0.152(6) 0.016(4) -0.002(5) -0.031(4)
C32 0.129(6) 0.060(3) 0.152(6) 0.016(4) -0.002(5) -0.031(4)

loop_
_atom_type_symbol
_atom_type_description
_atom_type_scat_dispersion_real
_atom_type_scat_dispersion_imag
_atom_type_scat_source
C C 0.0033 0.0016 'International Tables Vol C Tables 4.2.6.8 and 6.1.1.4'
H H 0.0000 0.0000 'International Tables Vol C Tables 4.2.6.8 and 6.1.1.4'
N N 0.0061 0.0033 'International Tables Vol C Tables 4.2.6.8 and 6.1.1.4'
O O 0.0106 0.0060 'International Tables Vol C Tables 4.2.6.8 and 6.1.1.4'
Ho Ho -0.2175 4.6783 'International Tables Vol C Tables 4.2.6.8 and 6.1.1.4'

loop_
_geom_angle_atom_site_label_1
_geom_angle_atom_site_label_2
_geom_angle_atom_site_label_3
_geom_angle
_geom_angle_site_symmetry_1
_geom_angle_site_symmetry_3
_geom_angle_publ_flag
O7 Ho1 O6 145.76(12) . . ?
O7 Ho1 O2 135.20(10) . . ?
O6 Ho1 O2 77.98(12) . . ?
O7 Ho1 O5 67.57(10) . . ?
O6 Ho1 O5 90.69(12) . . ?
O2 Ho1 O5 142.28(11) . . ?
O7 Ho1 O14 72.65(12) . . ?
O6 Ho1 O14 75.68(13) . . ?
O2 Ho1 O14 136.34(11) . . ?
O5 Ho1 O14 72.19(11) . . ?
O7 Ho1 O10 69.51(10) . . ?
O6 Ho1 O10 135.91(11) . . ?
O2 Ho1 O10 67.75(10) . . ?
O5 Ho1 O10 133.33(10) . . ?
O14 Ho1 O10 111.15(12) . . ?
O7 Ho1 O11 105.62(12) . . ?
O6 Ho1 O11 72.57(12) . . ?
O2 Ho1 O11 72.58(11) . . ?
O5 Ho1 O11 138.14(11) . . ?
O14 Ho1 O11 66.62(11) . . ?
O10 Ho1 O11 71.30(11) . . ?
O7 Ho1 O4 123.87(11) . . ?
O6 Ho1 O4 66.88(12) . . ?
O2 Ho1 O4 72.28(11) . . ?
O5 Ho1 O4 70.19(11) . . ?
O14 Ho1 O4 125.47(12) . . ?
O10 Ho1 O4 123.37(11) . . ?
O11 Ho1 O4 130.51(12) . . ?
O7 Ho1 O9 74.34(12) . . ?
O6 Ho1 O9 129.97(12) . . ?
O2 Ho1 O9 79.53(12) . . ?
O5 Ho1 O9 80.86(11) . . ?
O14 Ho1 O9 143.34(11) . . ?
O10 Ho1 O9 70.69(11) . . ?
O11 Ho1 O9 139.08(11) . . ?
O4 Ho1 O9 63.86(11) . . ?
C25 N2 C20 105.5(7) . . ?
C12 O2 Ho1 118.9(3) . . ?
O6 C3 O4 126.9(4) 3_765 . ?
O6 C3 C3 116.9(5) 3_765 3_765 ?
O4 C3 C3 116.2(5) . 3_765 ?
C3 O4 Ho1 119.1(3) . . ?
C8 O5 Ho1 119.2(3) . . ?
C3 O6 Ho1 120.7(3) 3_765 . ?
C12 O7 Ho1 120.4(3) 2_645 . ?
O10 C8 O5 127.2(4) 2_645 . ?
O10 C8 C12 116.2(4) 2_645 2_645 ?
O5 C8 C12 116.6(3) . 2_645 ?
C8 O10 Ho1 118.5(3) 2_655 . ?
C13 O11 Ho1 119.4(3) . . ?
O2 C12 O7 126.2(4) . 2_655 ?
O2 C12 C8 117.5(3) . 2_655 ?
O7 C12 C8 116.3(4) 2_655 2_655 ?
O11 C13 O14 127.0(4) . 3_665 ?
O11 C13 C13 117.3(5) . 3_665 ?
O14 C13 C13 115.6(5) 3_665 3_665 ?
C13 O14 Ho1 119.8(3) 3_665 . ?
C20 C15 N1 108.8(8) . . ?
C15 C20 N2 110.4(6) . . ?
N1 C25 N2 106.7(8) . . ?
C15 N1 C25 108.2(9) . . ?
C15 N1 C31 133.6(9) . . ?
C25 N1 C31 117.8(10) . . ?
C32 C31 N1 91.4(11) . . ?

loop_
_geom_bond_atom_site_label_1
_geom_bond_atom_site_label_2
_geom_bond_distance
_geom_bond_site_symmetry_2
_geom_bond_publ_flag
Ho1 O7 2.381(3) . ?
Ho1 O6 2.388(4) . ?
Ho1 O2 2.388(3) . ?
Ho1 O5 2.411(3) . ?
Ho1 O14 2.414(3) . ?
Ho1 O10 2.416(3) . ?
Ho1 O11 2.416(3) . ?
Ho1 O4 2.442(3) . ?
Ho1 O9 2.522(4) . ?
N2 C25 1.350(11) . ?
N2 C20 1.364(10) . ?
O2 C12 1.250(5) . ?
C3 O6 1.249(6) 3_765 ?
C3 O4 1.250(5) . ?
C3 C3 1.545(9) 3_765 ?
O5 C8 1.254(5) . ?
O6 C3 1.249(6) 3_765 ?
O7 C12 1.255(5) 2_645 ?
C8 O10 1.254(5) 2_645 ?
C8 C12 1.547(6) 2_645 ?
O10 C8 1.254(5) 2_655 ?
O11 C13 1.242(5) . ?
C12 O7 1.255(5) 2_655 ?
C12 C8 1.547(6) 2_655 ?
C13 O14 1.257(5) 3_665 ?
C13 C13 1.538(9) 3_665 ?
O14 C13 1.257(5) 3_665 ?
C15 C20 1.248(12) . ?
C15 N1 1.334(13) . ?
C25 N1 1.337(11) . ?
N1 C31 1.665(15) . ?
C31 C32 1.287(17) . ?
